data_7717338
loop_
_publ_author_name
'Fener, Benjamin'
'Sch\"uler, Philipp'
'Liebing, Phil'
'G\"orls, Helmar'
'Westerhausen, Matthias'

_publ_section_title
;
 Syntheses and Structures of Dimesitylphosphinite Complexes of the Alkali
 Metals as well as Their Catalytic Activity in Hydro-phosphorylation
 Reactions
;
_journal_name_full 'Dalton Transactions'
_journal_paper_doi 10.1039/D4DT02721C
_journal_year 2024
_chemical_formula_moiety 'C76 H124 K2 O6 P2'
_chemical_formula_sum 'C76 H124 K2 O6 P2'
_chemical_formula_weight 1273.88
_space_group_crystal_system triclinic
_space_group_IT_number 2
_space_group_name_Hall '-P 1'
_space_group_name_H-M_alt 'P -1'
_atom_sites_solution_hydrogens geom
_atom_sites_solution_primary dual
_audit_creation_date 2023-11-14
_audit_creation_method
;
Olex2 1.5
(compiled 2023.03.06 svn.rbb2c1857 for OlexSys, GUI svn.r6748)
;
_audit_update_record
;
2024-10-18 deposited with the CCDC.	2024-10-23 downloaded from the CCDC.
;
_cell_angle_alpha 97.812(4)
_cell_angle_beta 110.737(4)
_cell_angle_gamma 96.310(4)
_cell_formula_units_Z 1
_cell_length_a 11.8363(18)
_cell_length_b 12.7037(18)
_cell_length_c 14.054(2)
_cell_measurement_reflns_used 8990
_cell_measurement_temperature 120
_cell_measurement_theta_max 31.425
_cell_measurement_theta_min 2.267
_cell_volume 1929.3(5)
_computing_cell_refinement 'SAINT V8.40B (Bruker, 2016)'
_computing_data_collection 'SAINT V8.40B (Bruker, 2016)'
_computing_data_reduction 'SAINT V8.40B (Bruker, 2016)'
_computing_molecular_graphics 'Diamond 4 (Brandenburg, 1997)'
_computing_publication_material 'Olex2 1.5 (Dolomanov et al., 2009)'
_computing_structure_refinement 'SHELXL 2018/3 (Sheldrick, 2018)'
_computing_structure_solution 'SHELXT 2018/2 (Sheldrick, 2018)'
_diffrn_ambient_temperature 120
_diffrn_detector 'Bruker APEX II'
_diffrn_detector_area_resol_mean 7.9
_diffrn_detector_type 'CCD area detector'
_diffrn_measured_fraction_theta_full 0.988
_diffrn_measured_fraction_theta_max 0.978
_diffrn_measurement_device 'three-circle diffractometer'
_diffrn_measurement_device_type 'Bruker-Nonius Kappa-CCD'
_diffrn_measurement_method '\w and \f scans'
_diffrn_radiation_monochromator 'mirror optics'
_diffrn_radiation_probe x-ray
_diffrn_radiation_type MoK\a
_diffrn_radiation_wavelength 0.71073
_diffrn_reflns_av_R_equivalents 0.0333
_diffrn_reflns_av_unetI/netI 0.0563
_diffrn_reflns_Laue_measured_fraction_full 0.988
_diffrn_reflns_Laue_measured_fraction_max 0.978
_diffrn_reflns_limit_h_max 15
_diffrn_reflns_limit_h_min -15
_diffrn_reflns_limit_k_max 16
_diffrn_reflns_limit_k_min -16
_diffrn_reflns_limit_l_max 18
_diffrn_reflns_limit_l_min -18
_diffrn_reflns_number 20923
_diffrn_reflns_point_group_measured_fraction_full 0.988
_diffrn_reflns_point_group_measured_fraction_max 0.978
_diffrn_reflns_theta_full 25.242
_diffrn_reflns_theta_max 28.282
_diffrn_reflns_theta_min 1.867
_diffrn_source 'microfocus sealed X-ray tube'
_diffrn_source_current 0.6
_diffrn_source_power 0.03
_diffrn_source_type 'Incoatec I\ms'
_diffrn_source_voltage 50.0
_exptl_absorpt_coefficient_mu 0.211
_exptl_absorpt_correction_T_max 0.9282
_exptl_absorpt_correction_T_min 0.7734
_exptl_absorpt_correction_type multi-scan
_exptl_absorpt_process_details
;
SADABS-2016/2 (Bruker,2016/2) was used for absorption correction.
wR2(int) was 0.0813 before and 0.0454 after correction.
The Ratio of minimum to maximum transmission is 0.8332.
The \l/2 correction factor is Not present.
;
_exptl_crystal_colour yellow
_exptl_crystal_colour_primary yellow
_exptl_crystal_density_diffrn 1.096
_exptl_crystal_description block
_exptl_crystal_F_000 696
_exptl_crystal_size_max 0.27
_exptl_crystal_size_mid 0.17
_exptl_crystal_size_min 0.16
_refine_diff_density_max 0.781
_refine_diff_density_min -0.536
_refine_diff_density_rms 0.071
_refine_ls_extinction_method none
_refine_ls_goodness_of_fit_ref 1.054
_refine_ls_hydrogen_treatment constr
_refine_ls_matrix_type full
_refine_ls_number_parameters 410
_refine_ls_number_reflns 9360
_refine_ls_number_restraints 44
_refine_ls_restrained_S_all 1.059
_refine_ls_R_factor_all 0.1060
_refine_ls_R_factor_gt 0.0639
_refine_ls_shift/su_max 0.001
_refine_ls_shift/su_mean 0.000
_refine_ls_structure_factor_coef Fsqd
_refine_ls_weighting_details 'w=1/[\s^2^(Fo^2^)+(0.0002P)^2^+3.7553P] where P=(Fo^2^+2Fc^2^)/3'
_refine_ls_weighting_scheme calc
_refine_ls_wR_factor_gt 0.1162
_refine_ls_wR_factor_ref 0.1392
_reflns_Friedel_coverage 0.000
_reflns_number_gt 6347
_reflns_number_total 9360
_reflns_threshold_expression 'I > 2\s(I)'
_cod_data_source_file d4dt02721c2.cif
_cod_data_source_block bn00600
_cod_database_code 7717338
_shelx_shelxl_version_number 2018/3
_shelx_space_group_comment
;
The symmetry employed for this shelxl refinement is uniquely defined
by the following loop, which should always be used as a source of
symmetry information in preference to the above space-group names.
They are only intended as comments.
;
_shelx_estimated_absorpt_t_max 0.967
_shelx_estimated_absorpt_t_min 0.945
_olex2_refinement_description
;
1. Fixed Uiso
 At 1.2 times of:
  All C(H) groups, All C(H,H) groups, All C(H,H,H,H) groups
 At 1.5 times of:
  All C(H,H,H) groups
2. Restrained distances
 C36-C37A \\sim C36-C37B
 with sigma of 0.02
 C38-C37A \\sim C38-C37B
 with sigma of 0.02
3. Uiso/Uaniso restraints and constraints
C35 \\sim C36 \\sim C37A \\sim C37B \\sim C38: within 2A with sigma of 0.01 and
sigma for terminal atoms of 0.02 within 2A
Uanis(C37B) \\sim Ueq: with sigma of 0.01 and sigma for terminal atoms of 0.02
4. Others
 Sof(H36C)=Sof(H36D)=Sof(C37B)=Sof(H37C)=Sof(H37D)=Sof(H38C)=Sof(H38D)=1-FVAR(1)
 Sof(H36A)=Sof(H36B)=Sof(C37A)=Sof(H37A)=Sof(H37B)=Sof(H38A)=Sof(H38B)=FVAR(1)
5.a Ternary CH refined with riding coordinates:
 C7(H7), C10(H10), C13(H13), C22(H22), C25(H25), C28(H28)
5.b Secondary CH2 refined with riding coordinates:
 C31(H31A,H31B), C32(H32A,H32B), C33(H33A,H33B), C34(H34A,H34B), C35(H35A,
 H35B), C36(H36A,H36B), C36(H36C,H36D), C37A(H37A,H37B), C37B(H37C,H37D),
 C38(H38A,H38B), C38(H38C,H38D)
5.c Aromatic/amide H refined with riding coordinates:
 C3(H3), C5(H5), C18(H18), C20(H20)
5.d Idealised Me refined as rotating group:
 C8(H8A,H8B,H8C), C9(H9A,H9B,H9C), C11(H11A,H11B,H11C), C12(H12A,H12B,H12C),
 C14(H14A,H14B,H14C), C15(H15A,H15B,H15C), C23(H23A,H23B,H23C), C24(H24A,H24B,
 H24C), C26(H26A,H26B,H26C), C27(H27A,H27B,H27C), C29(H29A,H29B,H29C), C30(H30A,
 H30B,H30C)
;
_olex2_date_sample_data_collection 2023-11-13
_olex2_date_sample_submission 2023-11-10
_olex2_submission_special_instructions 'No special instructions were received'

loop_
_space_group_symop_operation_xyz
'x, y, z'
'-x, -y, -z'

loop_
_atom_site_label
_atom_site_type_symbol
_atom_site_fract_x
_atom_site_fract_y
_atom_site_fract_z
_atom_site_U_iso_or_equiv
_atom_site_adp_type
_atom_site_occupancy
_atom_site_site_symmetry_order
_atom_site_calc_flag
_atom_site_refinement_flags_posn
_atom_site_refinement_flags_adp
_atom_site_refinement_flags_occupancy
_atom_site_disorder_assembly
_atom_site_disorder_group
K1 K 0.36263(5) 0.06225(5) 0.49734(5) 0.03045(14) Uani 1 1 d . . . . .
P1 P 0.69428(6) 0.14119(5) 0.69429(5) 0.02115(14) Uani 1 1 d . . . . .
O1 O 0.59048(16) 0.11631(14) 0.58527(13) 0.0254(4) Uani 1 1 d . . . . .
O2 O 0.2440(2) 0.18751(19) 0.37588(19) 0.0602(8) Uani 1 1 d . . . . .
O3 O 0.1914(2) 0.0714(2) 0.58211(17) 0.0474(6) Uani 1 1 d . . . . .
C1 C 0.8040(2) 0.26602(19) 0.70792(18) 0.0195(5) Uani 1 1 d . . . . .
C2 C 0.8087(2) 0.3175(2) 0.62582(18) 0.0215(5) Uani 1 1 d . . . . .
C3 C 0.9055(2) 0.4003(2) 0.64417(19) 0.0240(5) Uani 1 1 d . . . . .
H3 H 0.907784 0.433681 0.588187 0.029 Uiso 1 1 calc R U . . .
C4 C 0.9988(2) 0.43614(19) 0.74032(19) 0.0216(5) Uani 1 1 d . . . . .
C5 C 0.9937(2) 0.3853(2) 0.82023(19) 0.0229(5) Uani 1 1 d . . . . .
H5 H 1.056082 0.408947 0.887141 0.028 Uiso 1 1 calc R U . . .
C6 C 0.9002(2) 0.30071(19) 0.80584(18) 0.0203(5) Uani 1 1 d . . . . .
C7 C 0.7148(2) 0.2858(2) 0.51496(19) 0.0263(5) Uani 1 1 d . . . . .
H7 H 0.645483 0.233205 0.515065 0.032 Uiso 1 1 calc R U . . .
C8 C 0.6619(3) 0.3822(2) 0.4727(2) 0.0370(7) Uani 1 1 d . . . . .
H8A H 0.599773 0.357361 0.402674 0.055 Uiso 1 1 calc R U . . .
H8B H 0.727822 0.434479 0.470359 0.055 Uiso 1 1 calc R U . . .
H8C H 0.624282 0.416529 0.517928 0.055 Uiso 1 1 calc R U . . .
C9 C 0.7714(3) 0.2296(3) 0.4444(2) 0.0387(7) Uani 1 1 d . . . . .
H9A H 0.841685 0.278669 0.445036 0.058 Uiso 1 1 calc R U . . .
H9B H 0.710159 0.209144 0.373641 0.058 Uiso 1 1 calc R U . . .
H9C H 0.798750 0.164838 0.469309 0.058 Uiso 1 1 calc R U . . .
C10 C 1.1049(2) 0.5237(2) 0.7558(2) 0.0269(6) Uani 1 1 d . . . . .
H10 H 1.156744 0.541287 0.831477 0.032 Uiso 1 1 calc R U . . .
C11 C 1.0632(3) 0.6270(2) 0.7236(2) 0.0382(7) Uani 1 1 d . . . . .
H11A H 1.015690 0.613137 0.648865 0.057 Uiso 1 1 calc R U . . .
H11B H 1.135103 0.682680 0.740348 0.057 Uiso 1 1 calc R U . . .
H11C H 1.012073 0.651628 0.760853 0.057 Uiso 1 1 calc R U . . .
C12 C 1.1842(3) 0.4830(3) 0.6988(2) 0.0379(7) Uani 1 1 d . . . . .
H12A H 1.214393 0.419190 0.723845 0.057 Uiso 1 1 calc R U . . .
H12B H 1.253972 0.539623 0.711591 0.057 Uiso 1 1 calc R U . . .
H12C H 1.135414 0.463982 0.624331 0.057 Uiso 1 1 calc R U . . .
C13 C 0.9084(2) 0.2471(2) 0.89753(19) 0.0237(5) Uani 1 1 d . . . . .
H13 H 0.835768 0.187970 0.873427 0.028 Uiso 1 1 calc R U . . .
C14 C 0.8995(3) 0.3236(2) 0.9867(2) 0.0387(7) Uani 1 1 d . . . . .
H14A H 0.969007 0.383375 1.012331 0.058 Uiso 1 1 calc R U . . .
H14B H 0.901253 0.284771 1.042691 0.058 Uiso 1 1 calc R U . . .
H14C H 0.822711 0.352114 0.962506 0.058 Uiso 1 1 calc R U . . .
C15 C 1.0225(3) 0.1941(3) 0.9315(2) 0.0358(7) Uani 1 1 d . . . . .
H15A H 1.023419 0.144292 0.872187 0.054 Uiso 1 1 calc R U . . .
H15B H 1.021141 0.154214 0.986213 0.054 Uiso 1 1 calc R U . . .
H15C H 1.096011 0.249779 0.957941 0.054 Uiso 1 1 calc R U . . .
C16 C 0.6165(2) 0.18986(19) 0.78337(19) 0.0199(5) Uani 1 1 d . . . . .
C17 C 0.5623(2) 0.28320(19) 0.77830(18) 0.0199(5) Uani 1 1 d . . . . .
C18 C 0.5058(2) 0.31467(19) 0.84713(19) 0.0222(5) Uani 1 1 d . . . . .
H18 H 0.471901 0.379116 0.843557 0.027 Uiso 1 1 calc R U . . .
C19 C 0.4977(2) 0.2544(2) 0.92062(19) 0.0223(5) Uani 1 1 d . . . . .
C20 C 0.5474(2) 0.1605(2) 0.92294(19) 0.0241(5) Uani 1 1 d . . . . .
H20 H 0.541136 0.117137 0.971457 0.029 Uiso 1 1 calc R U . . .
C21 C 0.6061(2) 0.1273(2) 0.85694(19) 0.0224(5) Uani 1 1 d . . . . .
C22 C 0.5613(2) 0.35298(19) 0.69797(19) 0.0230(5) Uani 1 1 d . . . . .
H22 H 0.596327 0.315785 0.650156 0.028 Uiso 1 1 calc R U . . .
C23 C 0.6421(3) 0.4635(2) 0.7490(2) 0.0325(6) Uani 1 1 d . . . . .
H23A H 0.610918 0.501145 0.797668 0.049 Uiso 1 1 calc R U . . .
H23B H 0.640665 0.506198 0.695654 0.049 Uiso 1 1 calc R U . . .
H23C H 0.726491 0.454013 0.786496 0.049 Uiso 1 1 calc R U . . .
C24 C 0.4311(3) 0.3661(2) 0.6330(2) 0.0339(6) Uani 1 1 d . . . . .
H24A H 0.379141 0.294954 0.604791 0.051 Uiso 1 1 calc R U . . .
H24B H 0.432776 0.402035 0.575907 0.051 Uiso 1 1 calc R U . . .
H24C H 0.398086 0.409717 0.676546 0.051 Uiso 1 1 calc R U . . .
C25 C 0.4407(2) 0.2868(2) 0.9992(2) 0.0255(5) Uani 1 1 d . . . . .
H25 H 0.392802 0.219779 1.005195 0.031 Uiso 1 1 calc R U . . .
C26 C 0.5416(3) 0.3314(2) 1.1058(2) 0.0346(6) Uani 1 1 d . . . . .
H26A H 0.595725 0.278325 1.125110 0.052 Uiso 1 1 calc R U . . .
H26B H 0.504284 0.346000 1.157314 0.052 Uiso 1 1 calc R U . . .
H26C H 0.589211 0.398336 1.103252 0.052 Uiso 1 1 calc R U . . .
C27 C 0.3530(3) 0.3663(2) 0.9700(2) 0.0322(6) Uani 1 1 d . . . . .
H27A H 0.398690 0.435687 0.970488 0.048 Uiso 1 1 calc R U . . .
H27B H 0.312989 0.376191 1.020072 0.048 Uiso 1 1 calc R U . . .
H27C H 0.290755 0.338314 0.900565 0.048 Uiso 1 1 calc R U . . .
C28 C 0.6535(2) 0.0206(2) 0.8644(2) 0.0281(6) Uani 1 1 d . . . . .
H28 H 0.711595 0.018203 0.827286 0.034 Uiso 1 1 calc R U . . .
C29 C 0.7230(3) 0.0078(2) 0.9754(2) 0.0392(7) Uani 1 1 d . . . . .
H29A H 0.787917 0.070506 1.011077 0.059 Uiso 1 1 calc R U . . .
H29B H 0.759621 -0.057748 0.974590 0.059 Uiso 1 1 calc R U . . .
H29C H 0.666297 0.002310 1.011776 0.059 Uiso 1 1 calc R U . . .
C30 C 0.5473(3) -0.0728(2) 0.8083(3) 0.0413(7) Uani 1 1 d . . . . .
H30A H 0.486474 -0.070405 0.840727 0.062 Uiso 1 1 calc R U . . .
H30B H 0.578077 -0.141227 0.812680 0.062 Uiso 1 1 calc R U . . .
H30C H 0.509059 -0.066827 0.735387 0.062 Uiso 1 1 calc R U . . .
C31 C 0.2666(4) 0.2794(3) 0.3338(3) 0.0585(10) Uani 1 1 d . . . . .
H31A H 0.355549 0.299510 0.349967 0.070 Uiso 1 1 calc R U . . .
H31B H 0.237735 0.341321 0.363371 0.070 Uiso 1 1 calc R U . . .
C32 C 0.1979(3) 0.2498(3) 0.2184(3) 0.0483(8) Uani 1 1 d . . . . .
H32A H 0.254012 0.233759 0.182341 0.058 Uiso 1 1 calc R U . . .
H32B H 0.155835 0.308909 0.191632 0.058 Uiso 1 1 calc R U . . .
C33 C 0.1051(3) 0.1494(3) 0.2038(2) 0.0444(8) Uani 1 1 d . . . . .
H33A H 0.020532 0.159763 0.164727 0.053 Uiso 1 1 calc R U . . .
H33B H 0.122926 0.085411 0.166524 0.053 Uiso 1 1 calc R U . . .
C34 C 0.1215(3) 0.1372(3) 0.3127(3) 0.0524(9) Uani 1 1 d . . . . .
H34A H 0.062240 0.172680 0.334999 0.063 Uiso 1 1 calc R U . . .
H34B H 0.108762 0.059973 0.317303 0.063 Uiso 1 1 calc R U . . .
C35 C 0.1006(3) 0.1392(3) 0.5715(3) 0.0496(8) Uani 1 1 d . U . . .
H35A H 0.026140 0.108104 0.509389 0.060 Uiso 1 1 calc R U . . .
H35B H 0.132417 0.211752 0.564040 0.060 Uiso 1 1 calc R U . . .
C36 C 0.0714(4) 0.1465(3) 0.6660(3) 0.0628(10) Uani 1 1 d D U . . .
H36A H -0.014201 0.111625 0.648591 0.075 Uiso 0.610(18) 1 calc R U P A 1
H36B H 0.081124 0.222947 0.698183 0.075 Uiso 0.610(18) 1 calc R U P A 1
H36C H 0.045699 0.215956 0.682749 0.075 Uiso 0.390(18) 1 calc R U P A 2
H36D H 0.007474 0.086126 0.660206 0.075 Uiso 0.390(18) 1 calc R U P A 2
C37A C 0.1622(7) 0.0878(10) 0.7419(5) 0.0515(18) Uani 0.610(18) 1 d D U P A 1
H37A H 0.207179 0.135313 0.810236 0.062 Uiso 0.610(18) 1 calc R U P A 1
H37B H 0.118955 0.021185 0.751487 0.062 Uiso 0.610(18) 1 calc R U P A 1
C37B C 0.1883(11) 0.1389(15) 0.7393(9) 0.056(3) Uani 0.390(18) 1 d D U P A 2
H37C H 0.178766 0.112351 0.799541 0.067 Uiso 0.390(18) 1 calc R U P A 2
H37D H 0.241158 0.210793 0.764325 0.067 Uiso 0.390(18) 1 calc R U P A 2
C38 C 0.2452(4) 0.0630(3) 0.6878(3) 0.0577(10) Uani 1 1 d D U . . .
H38A H 0.323876 0.113758 0.721348 0.069 Uiso 0.610(18) 1 calc R U P A 1
H38B H 0.262485 -0.011035 0.692784 0.069 Uiso 0.610(18) 1 calc R U P A 1
H38C H 0.335401 0.084789 0.714666 0.069 Uiso 0.390(18) 1 calc R U P A 2
H38D H 0.225340 -0.011538 0.697695 0.069 Uiso 0.390(18) 1 calc R U P A 2

loop_
_atom_site_aniso_label
_atom_site_aniso_U_11
_atom_site_aniso_U_22
_atom_site_aniso_U_33
_atom_site_aniso_U_23
_atom_site_aniso_U_13
_atom_site_aniso_U_12
K1 0.0235(3) 0.0291(3) 0.0373(3) 0.0001(2) 0.0112(2) 0.0067(2)
P1 0.0202(3) 0.0180(3) 0.0259(3) 0.0020(2) 0.0106(3) 0.0016(2)
O1 0.0242(9) 0.0235(9) 0.0251(9) 0.0013(7) 0.0074(7) 0.0000(7)
O2 0.0508(15) 0.0456(14) 0.0593(15) 0.0249(12) -0.0102(12) -0.0058(11)
O3 0.0376(12) 0.0649(15) 0.0424(12) 0.0002(11) 0.0183(10) 0.0205(11)
C1 0.0188(11) 0.0217(12) 0.0227(12) 0.0050(9) 0.0123(9) 0.0066(9)
C2 0.0180(11) 0.0244(13) 0.0235(12) 0.0033(10) 0.0099(9) 0.0039(9)
C3 0.0220(12) 0.0267(13) 0.0276(13) 0.0069(10) 0.0139(10) 0.0040(10)
C4 0.0199(12) 0.0211(12) 0.0267(12) 0.0033(10) 0.0132(10) 0.0022(9)
C5 0.0193(12) 0.0257(13) 0.0233(12) 0.0005(10) 0.0090(10) 0.0034(10)
C6 0.0191(11) 0.0231(12) 0.0217(11) 0.0028(9) 0.0113(9) 0.0046(9)
C7 0.0237(13) 0.0328(14) 0.0224(12) 0.0075(11) 0.0089(10) 0.0013(11)
C8 0.0322(15) 0.0460(18) 0.0335(15) 0.0165(13) 0.0098(12) 0.0069(13)
C9 0.0416(17) 0.0440(18) 0.0270(14) -0.0004(13) 0.0118(13) 0.0057(14)
C10 0.0243(13) 0.0273(14) 0.0291(13) 0.0012(11) 0.0137(11) -0.0037(10)
C11 0.0405(17) 0.0277(15) 0.0463(17) 0.0080(13) 0.0180(14) -0.0010(12)
C12 0.0281(15) 0.0424(17) 0.0460(17) 0.0002(14) 0.0228(13) -0.0028(13)
C13 0.0221(12) 0.0288(13) 0.0231(12) 0.0067(10) 0.0120(10) 0.0024(10)
C14 0.0508(19) 0.0420(18) 0.0292(15) 0.0081(13) 0.0206(14) 0.0107(14)
C15 0.0286(14) 0.0481(18) 0.0396(16) 0.0206(14) 0.0168(12) 0.0138(13)
C16 0.0145(11) 0.0178(11) 0.0274(12) 0.0051(9) 0.0083(9) -0.0002(9)
C17 0.0170(11) 0.0173(12) 0.0255(12) 0.0022(9) 0.0094(9) -0.0001(9)
C18 0.0226(12) 0.0184(12) 0.0268(12) 0.0036(10) 0.0116(10) 0.0021(9)
C19 0.0196(12) 0.0215(12) 0.0257(12) 0.0022(10) 0.0106(10) -0.0015(9)
C20 0.0242(12) 0.0233(13) 0.0275(13) 0.0079(10) 0.0124(10) 0.0017(10)
C21 0.0189(12) 0.0213(12) 0.0283(13) 0.0067(10) 0.0102(10) 0.0015(9)
C22 0.0269(13) 0.0206(12) 0.0273(12) 0.0062(10) 0.0156(10) 0.0069(10)
C23 0.0428(16) 0.0233(14) 0.0382(15) 0.0086(12) 0.0230(13) 0.0027(12)
C24 0.0354(15) 0.0388(16) 0.0357(15) 0.0136(13) 0.0175(12) 0.0179(13)
C25 0.0287(13) 0.0225(13) 0.0285(13) 0.0031(10) 0.0167(11) -0.0003(10)
C26 0.0402(16) 0.0342(16) 0.0298(14) 0.0039(12) 0.0148(12) 0.0050(13)
C27 0.0303(14) 0.0350(16) 0.0365(15) 0.0042(12) 0.0201(12) 0.0044(12)
C28 0.0289(14) 0.0251(13) 0.0399(15) 0.0131(11) 0.0208(12) 0.0082(11)
C29 0.0373(16) 0.0365(17) 0.0487(18) 0.0206(14) 0.0153(14) 0.0138(13)
C30 0.0456(18) 0.0240(15) 0.0546(19) 0.0109(13) 0.0167(15) 0.0101(13)
C31 0.056(2) 0.048(2) 0.055(2) 0.0189(17) 0.0028(18) -0.0054(17)
C32 0.0404(18) 0.058(2) 0.051(2) 0.0159(17) 0.0187(15) 0.0144(16)
C33 0.0424(18) 0.0443(19) 0.0417(18) 0.0049(14) 0.0097(14) 0.0124(15)
C34 0.0436(19) 0.047(2) 0.055(2) 0.0222(17) 0.0024(16) -0.0021(15)
C35 0.0422(18) 0.053(2) 0.061(2) 0.0074(17) 0.0263(16) 0.0181(16)
C36 0.071(2) 0.069(2) 0.070(2) 0.0173(19) 0.045(2) 0.033(2)
C37A 0.045(3) 0.073(4) 0.046(3) 0.016(3) 0.025(2) 0.014(3)
C37B 0.047(4) 0.078(5) 0.047(4) -0.004(4) 0.027(3) 0.013(4)
C38 0.057(2) 0.073(3) 0.0426(19) 0.0019(17) 0.0170(17) 0.0267(19)

loop_
_atom_type_symbol
_atom_type_description
_atom_type_scat_dispersion_real
_atom_type_scat_dispersion_imag
_atom_type_scat_source
C C 0.0033 0.0016 'International Tables Vol C Tables 4.2.6.8 and 6.1.1.4'
H H 0.0000 0.0000 'International Tables Vol C Tables 4.2.6.8 and 6.1.1.4'
K K 0.2009 0.2494 'International Tables Vol C Tables 4.2.6.8 and 6.1.1.4'
O O 0.0106 0.0060 'International Tables Vol C Tables 4.2.6.8 and 6.1.1.4'
P P 0.1023 0.0942 'International Tables Vol C Tables 4.2.6.8 and 6.1.1.4'

loop_
_geom_angle_atom_site_label_1
_geom_angle_atom_site_label_2
_geom_angle_atom_site_label_3
_geom_angle
_geom_angle_site_symmetry_1
_geom_angle_site_symmetry_3
_geom_angle_publ_flag
K1 K1 P1 51.339(19) 2_656 . ?
P1 K1 K1 65.76(2) 2_656 2_656 ?
P1 K1 P1 117.10(2) 2_656 . ?
O1 K1 K1 43.96(4) . 2_656 ?
O1 K1 K1 41.75(4) 2_656 2_656 ?
O1 K1 P1 108.03(5) . 2_656 ?
O1 K1 P1 14.56(4) . . ?
O1 K1 P1 27.53(4) 2_656 2_656 ?
O1 K1 P1 91.77(4) 2_656 . ?
O1 K1 O1 85.70(6) . 2_656 ?
O1 K1 O2 117.35(7) . . ?
O1 K1 O2 119.33(8) 2_656 . ?
O1 K1 O3 124.29(7) 2_656 . ?
O1 K1 O3 128.22(7) . . ?
O2 K1 K1 130.37(7) . 2_656 ?
O2 K1 P1 124.87(5) . . ?
O2 K1 P1 94.06(6) . 2_656 ?
O2 K1 O3 85.91(8) . . ?
O3 K1 K1 143.63(6) . 2_656 ?
O3 K1 P1 116.07(5) . 2_656 ?
O3 K1 P1 114.19(5) . . ?
K1 P1 K1 62.90(2) 2_656 . ?
O1 P1 K1 51.07(7) . 2_656 ?
O1 P1 K1 23.95(7) . . ?
O1 P1 C1 110.17(10) . . ?
O1 P1 C16 103.97(10) . . ?
C1 P1 K1 125.88(8) . . ?
C1 P1 K1 119.80(8) . 2_656 ?
C1 P1 C16 101.48(10) . . ?
C16 P1 K1 82.56(7) . . ?
C16 P1 K1 136.44(8) . 2_656 ?
K1 O1 K1 94.30(6) . 2_656 ?
P1 O1 K1 141.49(11) . . ?
P1 O1 K1 101.40(9) . 2_656 ?
C31 O2 K1 140.5(2) . . ?
C31 O2 C34 105.4(2) . . ?
C34 O2 K1 112.12(18) . . ?
C35 O3 K1 130.7(2) . . ?
C38 O3 K1 108.71(19) . . ?
C38 O3 C35 108.6(3) . . ?
C2 C1 P1 125.50(18) . . ?
C6 C1 P1 115.95(17) . . ?
C6 C1 C2 117.9(2) . . ?
C1 C2 C7 123.9(2) . . ?
C3 C2 C1 119.5(2) . . ?
C3 C2 C7 116.5(2) . . ?
C2 C3 H3 118.5 . . ?
C4 C3 C2 123.0(2) . . ?
C4 C3 H3 118.5 . . ?
C3 C4 C5 117.2(2) . . ?
C3 C4 C10 121.2(2) . . ?
C5 C4 C10 121.6(2) . . ?
C4 C5 H5 118.9 . . ?
C4 C5 C6 122.2(2) . . ?
C6 C5 H5 118.9 . . ?
C1 C6 C13 122.3(2) . . ?
C5 C6 C1 120.2(2) . . ?
C5 C6 C13 117.5(2) . . ?
C2 C7 H7 107.8 . . ?
C2 C7 C8 112.6(2) . . ?
C8 C7 H7 107.8 . . ?
C9 C7 C2 110.2(2) . . ?
C9 C7 H7 107.8 . . ?
C9 C7 C8 110.4(2) . . ?
C7 C8 H8A 109.5 . . ?
C7 C8 H8B 109.5 . . ?
C7 C8 H8C 109.5 . . ?
H8A C8 H8B 109.5 . . ?
H8A C8 H8C 109.5 . . ?
H8B C8 H8C 109.5 . . ?
C7 C9 H9A 109.5 . . ?
C7 C9 H9B 109.5 . . ?
C7 C9 H9C 109.5 . . ?
H9A C9 H9B 109.5 . . ?
H9A C9 H9C 109.5 . . ?
H9B C9 H9C 109.5 . . ?
C4 C10 H10 107.6 . . ?
C4 C10 C11 112.7(2) . . ?
C4 C10 C12 110.5(2) . . ?
C11 C10 H10 107.6 . . ?
C11 C10 C12 110.7(2) . . ?
C12 C10 H10 107.6 . . ?
C10 C11 H11A 109.5 . . ?
C10 C11 H11B 109.5 . . ?
C10 C11 H11C 109.5 . . ?
H11A C11 H11B 109.5 . . ?
H11A C11 H11C 109.5 . . ?
H11B C11 H11C 109.5 . . ?
C10 C12 H12A 109.5 . . ?
C10 C12 H12B 109.5 . . ?
C10 C12 H12C 109.5 . . ?
H12A C12 H12B 109.5 . . ?
H12A C12 H12C 109.5 . . ?
H12B C12 H12C 109.5 . . ?
C6 C13 H13 106.9 . . ?
C6 C13 C14 112.3(2) . . ?
C6 C13 C15 111.3(2) . . ?
C14 C13 H13 106.9 . . ?
C14 C13 C15 112.2(2) . . ?
C15 C13 H13 106.9 . . ?
C13 C14 H14A 109.5 . . ?
C13 C14 H14B 109.5 . . ?
C13 C14 H14C 109.5 . . ?
H14A C14 H14B 109.5 . . ?
H14A C14 H14C 109.5 . . ?
H14B C14 H14C 109.5 . . ?
C13 C15 H15A 109.5 . . ?
C13 C15 H15B 109.5 . . ?
C13 C15 H15C 109.5 . . ?
H15A C15 H15B 109.5 . . ?
H15A C15 H15C 109.5 . . ?
H15B C15 H15C 109.5 . . ?
C17 C16 P1 123.63(18) . . ?
C17 C16 C21 117.5(2) . . ?
C21 C16 P1 118.83(18) . . ?
C16 C17 C22 122.0(2) . . ?
C18 C17 C16 120.6(2) . . ?
C18 C17 C22 117.5(2) . . ?
C17 C18 H18 119.1 . . ?
C19 C18 C17 121.9(2) . . ?
C19 C18 H18 119.1 . . ?
C18 C19 C25 123.9(2) . . ?
C20 C19 C18 117.3(2) . . ?
C20 C19 C25 118.7(2) . . ?
C19 C20 H20 118.7 . . ?
C19 C20 C21 122.5(2) . . ?
C21 C20 H20 118.7 . . ?
C16 C21 C28 122.1(2) . . ?
C20 C21 C16 120.1(2) . . ?
C20 C21 C28 117.7(2) . . ?
C17 C22 H22 107.8 . . ?
C17 C22 C23 111.2(2) . . ?
C17 C22 C24 111.7(2) . . ?
C23 C22 H22 107.8 . . ?
C24 C22 H22 107.8 . . ?
C24 C22 C23 110.4(2) . . ?
C22 C23 H23A 109.5 . . ?
C22 C23 H23B 109.5 . . ?
C22 C23 H23C 109.5 . . ?
H23A C23 H23B 109.5 . . ?
H23A C23 H23C 109.5 . . ?
H23B C23 H23C 109.5 . . ?
C22 C24 H24A 109.5 . . ?
C22 C24 H24B 109.5 . . ?
C22 C24 H24C 109.5 . . ?
H24A C24 H24B 109.5 . . ?
H24A C24 H24C 109.5 . . ?
H24B C24 H24C 109.5 . . ?
C19 C25 H25 107.3 . . ?
C19 C25 C26 109.9(2) . . ?
C26 C25 H25 107.3 . . ?
C27 C25 C19 114.7(2) . . ?
C27 C25 H25 107.3 . . ?
C27 C25 C26 110.1(2) . . ?
C25 C26 H26A 109.5 . . ?
C25 C26 H26B 109.5 . . ?
C25 C26 H26C 109.5 . . ?
H26A C26 H26B 109.5 . . ?
H26A C26 H26C 109.5 . . ?
H26B C26 H26C 109.5 . . ?
C25 C27 H27A 109.5 . . ?
C25 C27 H27B 109.5 . . ?
C25 C27 H27C 109.5 . . ?
H27A C27 H27B 109.5 . . ?
H27A C27 H27C 109.5 . . ?
H27B C27 H27C 109.5 . . ?
C21 C28 H28 107.5 . . ?
C21 C28 C29 113.5(2) . . ?
C21 C28 C30 109.6(2) . . ?
C29 C28 H28 107.5 . . ?
C30 C28 H28 107.5 . . ?
C30 C28 C29 110.9(2) . . ?
C28 C29 H29A 109.5 . . ?
C28 C29 H29B 109.5 . . ?
C28 C29 H29C 109.5 . . ?
H29A C29 H29B 109.5 . . ?
H29A C29 H29C 109.5 . . ?
H29B C29 H29C 109.5 . . ?
C28 C30 H30A 109.5 . . ?
C28 C30 H30B 109.5 . . ?
C28 C30 H30C 109.5 . . ?
H30A C30 H30B 109.5 . . ?
H30A C30 H30C 109.5 . . ?
H30B C30 H30C 109.5 . . ?
O2 C31 H31A 110.3 . . ?
O2 C31 H31B 110.3 . . ?
O2 C31 C32 107.1(3) . . ?
H31A C31 H31B 108.6 . . ?
C32 C31 H31A 110.3 . . ?
C32 C31 H31B 110.3 . . ?
C31 C32 H32A 110.9 . . ?
C31 C32 H32B 110.9 . . ?
C31 C32 C33 104.2(3) . . ?
H32A C32 H32B 108.9 . . ?
C33 C32 H32A 110.9 . . ?
C33 C32 H32B 110.9 . . ?
C32 C33 H33A 111.0 . . ?
C32 C33 H33B 111.0 . . ?
H33A C33 H33B 109.0 . . ?
C34 C33 C32 103.8(3) . . ?
C34 C33 H33A 111.0 . . ?
C34 C33 H33B 111.0 . . ?
O2 C34 C33 106.0(3) . . ?
O2 C34 H34A 110.5 . . ?
O2 C34 H34B 110.5 . . ?
C33 C34 H34A 110.5 . . ?
C33 C34 H34B 110.5 . . ?
H34A C34 H34B 108.7 . . ?
O3 C35 H35A 110.2 . . ?
O3 C35 H35B 110.2 . . ?
O3 C35 C36 107.3(3) . . ?
H35A C35 H35B 108.5 . . ?
C36 C35 H35A 110.2 . . ?
C36 C35 H35B 110.2 . . ?
C35 C36 H36A 110.3 . . ?
C35 C36 H36B 110.3 . . ?
C35 C36 H36C 111.9 . . ?
C35 C36 H36D 111.9 . . ?
C35 C36 C37A 107.2(4) . . ?
H36A C36 H36B 108.5 . . ?
H36C C36 H36D 109.6 . . ?
C37A C36 H36A 110.3 . . ?
C37A C36 H36B 110.3 . . ?
C37B C36 C35 99.4(6) . . ?
C37B C36 H36C 111.9 . . ?
C37B C36 H36D 111.9 . . ?
C36 C37A H37A 111.3 . . ?
C36 C37A H37B 111.3 . . ?
H37A C37A H37B 109.2 . . ?
C38 C37A C36 102.2(4) . . ?
C38 C37A H37A 111.3 . . ?
C38 C37A H37B 111.3 . . ?
C36 C37B H37C 110.0 . . ?
C36 C37B H37D 110.0 . . ?
C36 C37B C38 108.4(7) . . ?
H37C C37B H37D 108.4 . . ?
C38 C37B H37C 110.0 . . ?
C38 C37B H37D 110.0 . . ?
O3 C38 C37A 110.4(4) . . ?
O3 C38 C37B 103.0(6) . . ?
O3 C38 H38A 109.6 . . ?
O3 C38 H38B 109.6 . . ?
O3 C38 H38C 111.2 . . ?
O3 C38 H38D 111.2 . . ?
C37A C38 H38A 109.6 . . ?
C37A C38 H38B 109.6 . . ?
C37B C38 H38C 111.2 . . ?
C37B C38 H38D 111.2 . . ?
H38A C38 H38B 108.1 . . ?
H38C C38 H38D 109.1 . . ?

loop_
_geom_bond_atom_site_label_1
_geom_bond_atom_site_label_2
_geom_bond_distance
_geom_bond_site_symmetry_2
_geom_bond_publ_flag
K1 P1 3.2904(10) 2_656 ?
K1 P1 3.8422(10) . ?
K1 O1 2.5048(18) . ?
K1 O1 2.6112(19) 2_656 ?
K1 O2 2.637(2) . ?
K1 O3 2.695(2) . ?
P1 O1 1.5515(18) . ?
P1 C1 1.878(2) . ?
P1 C16 1.878(3) . ?
O2 C31 1.419(4) . ?
O2 C34 1.424(4) . ?
O3 C35 1.430(4) . ?
O3 C38 1.418(4) . ?
C1 C2 1.416(3) . ?
C1 C6 1.414(3) . ?
C2 C3 1.392(3) . ?
C2 C7 1.526(3) . ?
C3 H3 0.9500 . ?
C3 C4 1.385(3) . ?
C4 C5 1.385(3) . ?
C4 C10 1.515(3) . ?
C5 H5 0.9500 . ?
C5 C6 1.393(3) . ?
C6 C13 1.516(3) . ?
C7 H7 1.0000 . ?
C7 C8 1.532(4) . ?
C7 C9 1.525(4) . ?
C8 H8A 0.9800 . ?
C8 H8B 0.9800 . ?
C8 H8C 0.9800 . ?
C9 H9A 0.9800 . ?
C9 H9B 0.9800 . ?
C9 H9C 0.9800 . ?
C10 H10 1.0000 . ?
C10 C11 1.521(4) . ?
C10 C12 1.522(4) . ?
C11 H11A 0.9800 . ?
C11 H11B 0.9800 . ?
C11 H11C 0.9800 . ?
C12 H12A 0.9800 . ?
C12 H12B 0.9800 . ?
C12 H12C 0.9800 . ?
C13 H13 1.0000 . ?
C13 C14 1.520(4) . ?
C13 C15 1.529(4) . ?
C14 H14A 0.9800 . ?
C14 H14B 0.9800 . ?
C14 H14C 0.9800 . ?
C15 H15A 0.9800 . ?
C15 H15B 0.9800 . ?
C15 H15C 0.9800 . ?
C16 C17 1.407(3) . ?
C16 C21 1.417(3) . ?
C17 C18 1.398(3) . ?
C17 C22 1.525(3) . ?
C18 H18 0.9500 . ?
C18 C19 1.390(3) . ?
C19 C20 1.386(3) . ?
C19 C25 1.520(3) . ?
C20 H20 0.9500 . ?
C20 C21 1.392(4) . ?
C21 C28 1.525(3) . ?
C22 H22 1.0000 . ?
C22 C23 1.532(4) . ?
C22 C24 1.529(4) . ?
C23 H23A 0.9800 . ?
C23 H23B 0.9800 . ?
C23 H23C 0.9800 . ?
C24 H24A 0.9800 . ?
C24 H24B 0.9800 . ?
C24 H24C 0.9800 . ?
C25 H25 1.0000 . ?
C25 C26 1.531(4) . ?
C25 C27 1.519(4) . ?
C26 H26A 0.9800 . ?
C26 H26B 0.9800 . ?
C26 H26C 0.9800 . ?
C27 H27A 0.9800 . ?
C27 H27B 0.9800 . ?
C27 H27C 0.9800 . ?
C28 H28 1.0000 . ?
C28 C29 1.526(4) . ?
C28 C30 1.525(4) . ?
C29 H29A 0.9800 . ?
C29 H29B 0.9800 . ?
C29 H29C 0.9800 . ?
C30 H30A 0.9800 . ?
C30 H30B 0.9800 . ?
C30 H30C 0.9800 . ?
C31 H31A 0.9900 . ?
C31 H31B 0.9900 . ?
C31 C32 1.505(5) . ?
C32 H32A 0.9900 . ?
C32 H32B 0.9900 . ?
C32 C33 1.528(5) . ?
C33 H33A 0.9900 . ?
C33 H33B 0.9900 . ?
C33 C34 1.505(5) . ?
C34 H34A 0.9900 . ?
C34 H34B 0.9900 . ?
C35 H35A 0.9900 . ?
C35 H35B 0.9900 . ?
C35 C36 1.480(5) . ?
C36 H36A 0.9900 . ?
C36 H36B 0.9900 . ?
C36 H36C 0.9900 . ?
C36 H36D 0.9900 . ?
C36 C37A 1.559(8) . ?
C36 C37B 1.425(10) . ?
C37A H37A 0.9900 . ?
C37A H37B 0.9900 . ?
C37A C38 1.475(7) . ?
C37B H37C 0.9900 . ?
C37B H37D 0.9900 . ?
C37B C38 1.485(10) . ?
C38 H38A 0.9900 . ?
C38 H38B 0.9900 . ?
C38 H38C 0.9900 . ?
C38 H38D 0.9900 . ?

loop_
_geom_torsion_atom_site_label_1
_geom_torsion_atom_site_label_2
_geom_torsion_atom_site_label_3
_geom_torsion_atom_site_label_4
_geom_torsion
_geom_torsion_site_symmetry_1
_geom_torsion_site_symmetry_2
_geom_torsion_site_symmetry_3
_geom_torsion_site_symmetry_4
_geom_torsion_publ_flag
K1 P1 O1 K1 112.09(17) 2_656 . . . ?
K1 P1 O1 K1 -112.09(17) . . . 2_656 ?
K1 P1 C1 C2 -33.3(2) . . . . ?
K1 P1 C1 C2 43.2(2) 2_656 . . . ?
K1 P1 C1 C6 -127.00(16) 2_656 . . . ?
K1 P1 C1 C6 156.50(14) . . . . ?
K1 P1 C16 C17 -73.22(19) . . . . ?
K1 P1 C16 C17 -109.71(19) 2_656 . . . ?
K1 P1 C16 C21 67.2(2) 2_656 . . . ?
K1 P1 C16 C21 103.69(18) . . . . ?
K1 O2 C31 C32 127.3(3) . . . . ?
K1 O2 C34 C33 -129.9(2) . . . . ?
K1 O3 C35 C36 -154.6(2) . . . . ?
K1 O3 C38 C37A 169.5(6) . . . . ?
K1 O3 C38 C37B 141.9(8) . . . . ?
P1 C1 C2 C3 -170.81(19) . . . . ?
P1 C1 C2 C7 7.2(4) . . . . ?
P1 C1 C6 C5 172.97(18) . . . . ?
P1 C1 C6 C13 -5.5(3) . . . . ?
P1 C16 C17 C18 179.92(18) . . . . ?
P1 C16 C17 C22 0.6(3) . . . . ?
P1 C16 C21 C20 -179.06(18) . . . . ?
P1 C16 C21 C28 -1.4(3) . . . . ?
O1 P1 C1 C2 -12.7(2) . . . . ?
O1 P1 C1 C6 177.13(17) . . . . ?
O1 P1 C16 C17 -62.4(2) . . . . ?
O1 P1 C16 C21 114.51(19) . . . . ?
O2 C31 C32 C33 17.2(4) . . . . ?
O3 C35 C36 C37A 6.1(6) . . . . ?
O3 C35 C36 C37B 32.3(9) . . . . ?
C1 P1 O1 K1 112.58(10) . . . 2_656 ?
C1 P1 O1 K1 -135.33(15) . . . . ?
C1 P1 C16 C17 52.0(2) . . . . ?
C1 P1 C16 C21 -131.10(19) . . . . ?
C1 C2 C3 C4 -0.5(4) . . . . ?
C1 C2 C7 C8 128.1(3) . . . . ?
C1 C2 C7 C9 -108.1(3) . . . . ?
C1 C6 C13 C14 -117.3(3) . . . . ?
C1 C6 C13 C15 115.9(3) . . . . ?
C2 C1 C6 C5 2.0(3) . . . . ?
C2 C1 C6 C13 -176.5(2) . . . . ?
C2 C3 C4 C5 0.6(4) . . . . ?
C2 C3 C4 C10 177.7(2) . . . . ?
C3 C2 C7 C8 -53.8(3) . . . . ?
C3 C2 C7 C9 70.0(3) . . . . ?
C3 C4 C5 C6 0.7(4) . . . . ?
C3 C4 C10 C11 56.7(3) . . . . ?
C3 C4 C10 C12 -67.8(3) . . . . ?
C4 C5 C6 C1 -2.0(4) . . . . ?
C4 C5 C6 C13 176.5(2) . . . . ?
C5 C4 C10 C11 -126.3(3) . . . . ?
C5 C4 C10 C12 109.3(3) . . . . ?
C5 C6 C13 C14 64.3(3) . . . . ?
C5 C6 C13 C15 -62.6(3) . . . . ?
C6 C1 C2 C3 -0.8(3) . . . . ?
C6 C1 C2 C7 177.3(2) . . . . ?
C7 C2 C3 C4 -178.7(2) . . . . ?
C10 C4 C5 C6 -176.5(2) . . . . ?
C16 P1 O1 K1 -139.38(9) . . . 2_656 ?
C16 P1 O1 K1 -27.29(18) . . . . ?
C16 P1 C1 C2 -122.4(2) . . . . ?
C16 P1 C1 C6 67.4(2) . . . . ?
C16 C17 C18 C19 -1.8(4) . . . . ?
C16 C17 C22 C23 -112.3(3) . . . . ?
C16 C17 C22 C24 123.9(2) . . . . ?
C16 C21 C28 C29 136.1(3) . . . . ?
C16 C21 C28 C30 -99.3(3) . . . . ?
C17 C16 C21 C20 -2.0(3) . . . . ?
C17 C16 C21 C28 175.7(2) . . . . ?
C17 C18 C19 C20 -0.4(4) . . . . ?
C17 C18 C19 C25 178.1(2) . . . . ?
C18 C17 C22 C23 68.3(3) . . . . ?
C18 C17 C22 C24 -55.5(3) . . . . ?
C18 C19 C20 C21 1.5(4) . . . . ?
C18 C19 C25 C26 -103.6(3) . . . . ?
C18 C19 C25 C27 21.1(3) . . . . ?
C19 C20 C21 C16 -0.3(4) . . . . ?
C19 C20 C21 C28 -178.0(2) . . . . ?
C20 C19 C25 C26 74.8(3) . . . . ?
C20 C19 C25 C27 -160.5(2) . . . . ?
C20 C21 C28 C29 -46.1(3) . . . . ?
C20 C21 C28 C30 78.4(3) . . . . ?
C21 C16 C17 C18 3.0(3) . . . . ?
C21 C16 C17 C22 -176.4(2) . . . . ?
C22 C17 C18 C19 177.5(2) . . . . ?
C25 C19 C20 C21 -177.1(2) . . . . ?
C31 O2 C34 C33 37.5(4) . . . . ?
C31 C32 C33 C34 5.1(4) . . . . ?
C32 C33 C34 O2 -25.7(4) . . . . ?
C34 O2 C31 C32 -34.2(4) . . . . ?
C35 O3 C38 C37A 22.2(7) . . . . ?
C35 O3 C38 C37B -5.3(9) . . . . ?
C35 C36 C37A C38 6.4(8) . . . . ?
C35 C36 C37B C38 -36.2(14) . . . . ?
C36 C37A C38 O3 -17.1(9) . . . . ?
C36 C37B C38 O3 27.2(14) . . . . ?
C38 O3 C35 C36 -17.1(4) . . . . ?
